data_7060316
loop_
_publ_author_name
'Nov\'ak, Miroslav'
'Jambor, Roman'
'R\%u\<zi\<ckov\'a, Zde\<nka'
'Podzimek, \<St\<ep\'an'

_publ_section_title
;
 Unique reactivity of an \a-ketiminopyridine ligand with metal--alkyls:
 Synthesis and ROP of \e-caprolactone
;
_journal_issue 8
_journal_name_full 'New Journal of Chemistry'
_journal_page_first 3800
_journal_page_last 3808
_journal_paper_doi 10.1039/D0NJ05498D
_journal_volume 45
_journal_year 2021
_chemical_formula_moiety 'C28 H41 Li N2 O3'
_chemical_formula_sum 'C28 H41 Li N2 O3'
_chemical_formula_weight 460.57
_space_group_crystal_system triclinic
_space_group_IT_number 2
_space_group_name_Hall '-P 1'
_space_group_name_H-M_alt 'P -1'
_atom_sites_solution_hydrogens geom
_audit_creation_method SHELXL-2017/1
_audit_update_record
;
2021-01-06 deposited with the CCDC.	2021-01-20 downloaded from the CCDC.
;
_cell_angle_alpha 100.29(3)
_cell_angle_beta 90.202(13)
_cell_angle_gamma 91.119(18)
_cell_formula_units_Z 2
_cell_length_a 9.2170(10)
_cell_length_b 10.170(4)
_cell_length_c 14.562(2)
_cell_measurement_reflns_used 17199
_cell_measurement_temperature 150(2)
_cell_measurement_theta_max 27.5
_cell_measurement_theta_min 1
_cell_volume 1342.8(6)
_computing_cell_refinement 'COLLECT and DENZO'
_computing_data_collection 'COLLECT (Hooft, 1998) and DENZO (Otwinowski & Minor, 1997)'
_computing_data_reduction 'COLLECT and DENZO'
_computing_molecular_graphics 'PLATON (Spek, 2003)'
_computing_publication_material 'SHELXL-97 (Sheldrick, 2008)'
_computing_structure_refinement 'SHELXL-2017/1 (Sheldrick, 2017)'
_computing_structure_solution 'SIR92 (Altomare et al., 1994)'
_diffrn_ambient_temperature 150(1)
_diffrn_detector_area_resol_mean 9.091
_diffrn_measured_fraction_theta_full 0.989
_diffrn_measured_fraction_theta_max 0.982
_diffrn_measurement_device_type 'Bruker Nonius KappaCCD area detector'
_diffrn_measurement_method '\f and \w scans to fill the Ewald sphere'
_diffrn_radiation_monochromator graphite
_diffrn_radiation_source 'fine-focus sealed tube'
_diffrn_radiation_type MoK\a
_diffrn_radiation_wavelength 0.71073
_diffrn_reflns_av_R_equivalents 0.0944
_diffrn_reflns_av_unetI/netI 0.0619
_diffrn_reflns_Laue_measured_fraction_full 0.989
_diffrn_reflns_Laue_measured_fraction_max 0.982
_diffrn_reflns_limit_h_max 9
_diffrn_reflns_limit_h_min -11
_diffrn_reflns_limit_k_max 12
_diffrn_reflns_limit_k_min -12
_diffrn_reflns_limit_l_max 17
_diffrn_reflns_limit_l_min -17
_diffrn_reflns_number 17199
_diffrn_reflns_point_group_measured_fraction_full 0.989
_diffrn_reflns_point_group_measured_fraction_max 0.982
_diffrn_reflns_theta_full 25.242
_diffrn_reflns_theta_max 25.998
_diffrn_reflns_theta_min 2.210
_diffrn_standards_number 0
_exptl_absorpt_coefficient_mu 0.072
_exptl_absorpt_correction_T_max 0.7453
_exptl_absorpt_correction_T_min 0.5912
_exptl_absorpt_correction_type multi-scan
_exptl_absorpt_process_details
;
SADABS-2016/2 - Bruker AXS area detector
scaling and absorption correction
;
_exptl_crystal_colour colourles
_exptl_crystal_density_diffrn 1.139
_exptl_crystal_description block
_exptl_crystal_F_000 500
_exptl_crystal_size_max 0.558
_exptl_crystal_size_mid 0.444
_exptl_crystal_size_min 0.397
_refine_diff_density_max 0.295
_refine_diff_density_min -0.238
_refine_diff_density_rms 0.049
_refine_ls_extinction_method none
_refine_ls_goodness_of_fit_ref 1.136
_refine_ls_hydrogen_treatment mixed
_refine_ls_matrix_type full
_refine_ls_number_parameters 411
_refine_ls_number_reflns 5186
_refine_ls_number_restraints 378
_refine_ls_restrained_S_all 1.103
_refine_ls_R_factor_all 0.0919
_refine_ls_R_factor_gt 0.0672
_refine_ls_shift/su_max 0.000
_refine_ls_shift/su_mean 0.000
_refine_ls_structure_factor_coef Fsqd
_refine_ls_weighting_details 'w=1/[\s^2^(Fo^2^)+(0.0439P)^2^+1.7078P] where P=(Fo^2^+2Fc^2^)/3'
_refine_ls_weighting_scheme calc
_refine_ls_wR_factor_gt 0.1529
_refine_ls_wR_factor_ref 0.1655
_reflns_Friedel_coverage 0.000
_reflns_number_gt 4026
_reflns_number_total 5186
_reflns_threshold_expression 'I > 2\s(I)'
_cod_data_source_file d0nj05498d2.cif
_cod_data_source_block 1
_cod_depositor_comments 'Adding full bibliography for 7060316--7060319.cif.'
_cod_database_code 7060316
_shelx_shelxl_version_number 2017/1
_shelx_space_group_comment
;
The symmetry employed for this shelxl refinement is uniquely defined
by the following loop, which should always be used as a source of
symmetry information in preference to the above space-group names.
They are only intended as comments.
;
_exptl_absorpt_special_details
;
The ratio of minimum to maximum
apparent transmission was 0.793
;

loop_
_space_group_symop_operation_xyz
'x, y, z'
'-x, -y, -z'

loop_
_atom_site_label
_atom_site_type_symbol
_atom_site_fract_x
_atom_site_fract_y
_atom_site_fract_z
_atom_site_U_iso_or_equiv
_atom_site_adp_type
_atom_site_occupancy
_atom_site_site_symmetry_order
_atom_site_calc_flag
_atom_site_refinement_flags_posn
_atom_site_refinement_flags_adp
_atom_site_refinement_flags_occupancy
_atom_site_disorder_assembly
_atom_site_disorder_group
O1 O -0.1190(2) -0.23323(17) 0.71545(14) 0.0473(5) Uani 1 1 d . . . . .
C1 C -0.0089(2) 0.2207(2) 0.77926(14) 0.0266(4) Uani 1 1 d . . . . .
N1 N 0.12620(19) 0.17240(17) 0.76238(12) 0.0265(4) Uani 1 1 d . . . . .
Li1 Li 0.1385(4) -0.0227(3) 0.7394(3) 0.0291(7) Uani 1 1 d . . . . .
N2 N -0.08255(19) -0.01236(18) 0.74621(12) 0.0286(4) Uani 1 1 d . . . . .
O2 O 0.2021(2) -0.12332(16) 0.83488(12) 0.0400(4) Uani 1 1 d . . . . .
C2 C -0.1268(2) 0.1150(2) 0.76705(14) 0.0279(4) Uani 1 1 d . . . . .
C4 C -0.3288(3) -0.0920(3) 0.74429(17) 0.0432(6) Uani 1 1 d . . . . .
H4 H -0.394769 -0.163527 0.736524 0.052 Uiso 1 1 calc R U . . .
C3 C -0.1815(3) -0.1115(2) 0.73545(16) 0.0342(5) Uani 1 1 d . . . . .
O3 O 0.21059(19) -0.11720(18) 0.61944(12) 0.0427(4) Uani 1 1 d . . . . .
C5 C -0.3738(3) 0.0382(3) 0.76513(19) 0.0484(7) Uani 1 1 d . . . . .
H5 H -0.472250 0.055874 0.771288 0.058 Uiso 1 1 calc R U . . .
C6 C -0.2736(3) 0.1424(3) 0.77692(17) 0.0401(6) Uani 1 1 d . . . . .
H6 H -0.304040 0.230315 0.791347 0.048 Uiso 1 1 calc R U . . .
C8 C -0.2110(4) -0.3497(3) 0.7095(2) 0.0593(8) Uani 1 1 d . . . . .
H8A H -0.152339 -0.427458 0.705846 0.089 Uiso 1 1 calc R U . . .
H8B H -0.271338 -0.358495 0.654816 0.089 Uiso 1 1 calc R U . . .
H8C H -0.270948 -0.341339 0.763964 0.089 Uiso 1 1 calc R U . . .
C7 C -0.0457(3) 0.3507(2) 0.8057(2) 0.0454(6) Uani 1 1 d . . . . .
H7A H 0.025991 0.417482 0.814106 0.054 Uiso 1 1 calc R U . . .
H7B H -0.142519 0.372855 0.815512 0.054 Uiso 1 1 calc R U . . .
C10 C 0.3159(2) 0.2969(2) 0.86243(15) 0.0280(5) Uani 1 1 d . . . . .
C9 C 0.2427(2) 0.26630(19) 0.77550(15) 0.0251(4) Uani 1 1 d . . . . .
C12 C 0.4927(3) 0.4321(2) 0.79676(18) 0.0376(5) Uani 1 1 d . . . . .
H12 H 0.576735 0.485221 0.803478 0.045 Uiso 1 1 calc R U . . .
C11 C 0.4406(2) 0.3777(2) 0.87071(17) 0.0337(5) Uani 1 1 d . . . . .
H11 H 0.489921 0.395523 0.927523 0.040 Uiso 1 1 calc R U . . .
C14 C 0.2941(2) 0.3252(2) 0.70018(16) 0.0310(5) Uani 1 1 d . . . . .
C13 C 0.4188(3) 0.4068(2) 0.71279(17) 0.0372(5) Uani 1 1 d . . . . .
H13 H 0.452882 0.444995 0.663318 0.045 Uiso 1 1 calc R U . . .
C17 C 0.2038(3) 0.3633(3) 1.02002(19) 0.0514(7) Uani 1 1 d . . . . .
H17A H 0.163020 0.329084 1.071819 0.077 Uiso 1 1 calc R U . . .
H17B H 0.130774 0.409926 0.992162 0.077 Uiso 1 1 calc R U . . .
H17C H 0.283136 0.423595 1.041520 0.077 Uiso 1 1 calc R U . . .
C21A C 0.279(3) -0.257(2) 0.813(2) 0.049(4) Uani 0.35(2) 1 d . . P A 2
H21A H 0.271967 -0.297000 0.747726 0.059 Uiso 0.35(2) 1 calc R U P A 2
H21B H 0.380082 -0.249050 0.832508 0.059 Uiso 0.35(2) 1 calc R U P A 2
C22A C 0.193(2) -0.3329(15) 0.8714(15) 0.048(4) Uani 0.35(2) 1 d . . P A 2
H22A H 0.099402 -0.359848 0.843019 0.057 Uiso 0.35(2) 1 calc R U P A 2
H22B H 0.243719 -0.411594 0.882090 0.057 Uiso 0.35(2) 1 calc R U P A 2
C23A C 0.178(3) -0.238(2) 0.9568(17) 0.078(6) Uani 0.35(2) 1 d . . P A 2
H23A H 0.268419 -0.224811 0.991830 0.094 Uiso 0.35(2) 1 calc R U P A 2
H23B H 0.102483 -0.265983 0.995821 0.094 Uiso 0.35(2) 1 calc R U P A 2
C24A C 0.136(3) -0.112(3) 0.921(2) 0.064(7) Uani 0.35(2) 1 d . . P A 2
H24A H 0.031779 -0.107276 0.914444 0.076 Uiso 0.35(2) 1 calc R U P A 2
H24B H 0.171430 -0.032485 0.962501 0.076 Uiso 0.35(2) 1 calc R U P A 2
C16 C 0.3687(4) 0.1651(4) 0.9900(2) 0.0652(9) Uani 1 1 d . . . . .
H16A H 0.323778 0.127953 1.039262 0.098 Uiso 1 1 calc R U . . .
H16B H 0.449485 0.221562 1.014736 0.098 Uiso 1 1 calc R U . . .
H16C H 0.402135 0.094115 0.942793 0.098 Uiso 1 1 calc R U . . .
C15 C 0.2587(3) 0.2471(2) 0.94746(16) 0.0360(5) Uani 1 1 d . . . . .
H15 H 0.175032 0.188012 0.927038 0.043 Uiso 1 1 calc R U . . .
C18 C 0.2138(3) 0.3020(3) 0.60784(17) 0.0410(6) Uani 1 1 d . . . . .
C20 C 0.1628(18) 0.4255(13) 0.5782(11) 0.064(3) Uani 0.55(2) 1 d . . P B 1
H20A H 0.100507 0.402013 0.524524 0.096 Uiso 0.55(2) 1 calc R U P B 1
H20B H 0.244726 0.476753 0.562657 0.096 Uiso 0.55(2) 1 calc R U P B 1
H20C H 0.110006 0.477561 0.628157 0.096 Uiso 0.55(2) 1 calc R U P B 1
C21 C 0.2650(17) -0.2483(13) 0.8199(11) 0.069(4) Uani 0.65(2) 1 d . . P A 1
H21C H 0.369189 -0.238812 0.813592 0.083 Uiso 0.65(2) 1 calc R U P A 1
H21D H 0.226677 -0.302095 0.762904 0.083 Uiso 0.65(2) 1 calc R U P A 1
C23 C 0.1758(7) -0.2041(10) 0.9749(5) 0.0384(16) Uani 0.65(2) 1 d . . P A 1
H23C H 0.104669 -0.235891 1.015199 0.046 Uiso 0.65(2) 1 calc R U P A 1
H23D H 0.254908 -0.159119 1.012928 0.046 Uiso 0.65(2) 1 calc R U P A 1
C22 C 0.2301(13) -0.3166(9) 0.9037(8) 0.053(2) Uani 0.65(2) 1 d . . P A 1
H22C H 0.156294 -0.386316 0.887641 0.064 Uiso 0.65(2) 1 calc R U P A 1
H22D H 0.316206 -0.354804 0.925939 0.064 Uiso 0.65(2) 1 calc R U P A 1
C24 C 0.1087(13) -0.1136(16) 0.9175(10) 0.0374(17) Uani 0.65(2) 1 d . . P A 1
H24C H 0.010102 -0.142700 0.899671 0.045 Uiso 0.65(2) 1 calc R U P A 1
H24D H 0.107353 -0.022498 0.951571 0.045 Uiso 0.65(2) 1 calc R U P A 1
C27 C 0.2986(7) -0.0981(11) 0.4744(4) 0.073(3) Uani 0.481(7) 1 d . . P C 1
H27A H 0.385749 -0.111423 0.436950 0.087 Uiso 0.481(7) 1 calc R U P C 1
H27B H 0.242405 -0.028181 0.454820 0.087 Uiso 0.481(7) 1 calc R U P C 1
C28 C 0.3358(7) -0.0640(11) 0.5783(4) 0.064(2) Uani 0.481(7) 1 d . . P C 1
H28A H 0.423935 -0.107064 0.592592 0.077 Uiso 0.481(7) 1 calc R U P C 1
H28B H 0.346564 0.031752 0.599084 0.077 Uiso 0.481(7) 1 calc R U P C 1
C25 C 0.1194(8) -0.1990(7) 0.5532(4) 0.0510(17) Uani 0.481(7) 1 d . . P C 1
H25A H 0.032803 -0.151648 0.541613 0.061 Uiso 0.481(7) 1 calc R U P C 1
H25B H 0.090642 -0.279905 0.575520 0.061 Uiso 0.481(7) 1 calc R U P C 1
C26 C 0.2065(12) -0.2319(10) 0.4664(5) 0.058(2) Uani 0.481(7) 1 d . . P C 1
H26A H 0.145614 -0.247773 0.410895 0.070 Uiso 0.481(7) 1 calc R U P C 1
H26B H 0.267355 -0.308416 0.467208 0.070 Uiso 0.481(7) 1 calc R U P C 1
C19 C 0.2989(10) 0.2148(14) 0.5322(5) 0.057(3) Uani 0.55(2) 1 d . . P B 1
H19A H 0.241550 0.195710 0.476032 0.085 Uiso 0.55(2) 1 calc R U P B 1
H19B H 0.321867 0.132592 0.552206 0.085 Uiso 0.55(2) 1 calc R U P B 1
H19C H 0.386949 0.260690 0.520445 0.085 Uiso 0.55(2) 1 calc R U P B 1
C28A C 0.3344(6) -0.1773(8) 0.5751(4) 0.0515(17) Uani 0.519(7) 1 d . . P C 2
H28C H 0.368429 -0.246742 0.607245 0.062 Uiso 0.519(7) 1 calc R U P C 2
H28D H 0.411881 -0.111346 0.575290 0.062 Uiso 0.519(7) 1 calc R U P C 2
C25A C 0.0986(7) -0.1128(10) 0.5456(4) 0.064(2) Uani 0.519(7) 1 d . . P C 2
H25C H 0.018332 -0.173594 0.551741 0.077 Uiso 0.519(7) 1 calc R U P C 2
H25D H 0.061488 -0.023168 0.550751 0.077 Uiso 0.519(7) 1 calc R U P C 2
C27A C 0.2897(12) -0.2367(13) 0.4757(6) 0.092(4) Uani 0.519(7) 1 d . . P C 2
H27C H 0.369514 -0.232629 0.433040 0.110 Uiso 0.519(7) 1 calc R U P C 2
H27D H 0.257315 -0.329011 0.470994 0.110 Uiso 0.519(7) 1 calc R U P C 2
C26A C 0.1708(8) -0.1529(11) 0.4558(4) 0.069(2) Uani 0.519(7) 1 d . . P C 2
H26C H 0.104371 -0.202811 0.410059 0.082 Uiso 0.519(7) 1 calc R U P C 2
H26D H 0.207596 -0.075347 0.432344 0.082 Uiso 0.519(7) 1 calc R U P C 2
C19A C 0.3215(10) 0.284(2) 0.5219(5) 0.059(3) Uani 0.45(2) 1 d . . P B 2
H19D H 0.268284 0.251347 0.465428 0.089 Uiso 0.45(2) 1 calc R U P B 2
H19E H 0.394720 0.221552 0.530542 0.089 Uiso 0.45(2) 1 calc R U P B 2
H19F H 0.366588 0.368799 0.517849 0.089 Uiso 0.45(2) 1 calc R U P B 2
H2 H 0.137(3) 0.241(3) 0.610(2) 0.053(8) Uiso 1 1 d . . . D 2
C20A C 0.125(3) 0.429(2) 0.6009(15) 0.088(6) Uani 0.45(2) 1 d . U P B 2
H20D H 0.074111 0.415723 0.542321 0.131 Uiso 0.45(2) 1 calc R U P B 2
H20E H 0.189930 0.504821 0.605183 0.131 Uiso 0.45(2) 1 calc R U P B 2
H20F H 0.056692 0.444246 0.651078 0.131 Uiso 0.45(2) 1 calc R U P B 2

loop_
_atom_site_aniso_label
_atom_site_aniso_U_11
_atom_site_aniso_U_22
_atom_site_aniso_U_33
_atom_site_aniso_U_23
_atom_site_aniso_U_13
_atom_site_aniso_U_12
O1 0.0505(11) 0.0296(9) 0.0628(12) 0.0125(8) -0.0015(9) -0.0133(8)
C1 0.0288(10) 0.0276(10) 0.0249(10) 0.0084(8) -0.0002(8) 0.0034(8)
N1 0.0266(9) 0.0225(9) 0.0298(9) 0.0035(7) 0.0013(7) 0.0001(7)
Li1 0.0322(18) 0.0237(17) 0.0328(18) 0.0088(14) 0.0045(15) 0.0025(14)
N2 0.0308(9) 0.0284(9) 0.0277(9) 0.0089(7) 0.0002(7) -0.0036(7)
O2 0.0577(11) 0.0293(8) 0.0357(9) 0.0123(7) 0.0089(8) 0.0106(8)
C2 0.0281(10) 0.0338(11) 0.0222(10) 0.0059(8) 0.0000(8) 0.0026(9)
C4 0.0360(12) 0.0572(16) 0.0349(13) 0.0063(11) 0.0014(10) -0.0196(12)
C3 0.0380(12) 0.0378(12) 0.0281(11) 0.0109(9) -0.0006(9) -0.0091(10)
O3 0.0471(10) 0.0445(10) 0.0345(9) 0.0011(7) 0.0059(7) 0.0054(8)
C5 0.0258(12) 0.0751(19) 0.0413(14) 0.0022(13) 0.0030(10) -0.0019(12)
C6 0.0308(12) 0.0496(15) 0.0380(13) 0.0022(11) -0.0004(10) 0.0045(10)
C8 0.078(2) 0.0403(15) 0.0608(18) 0.0146(13) -0.0075(16) -0.0322(15)
C7 0.0368(13) 0.0279(12) 0.0704(18) 0.0054(12) 0.0046(12) 0.0071(10)
C10 0.0316(11) 0.0215(10) 0.0317(11) 0.0068(8) -0.0006(9) 0.0022(8)
C9 0.0271(10) 0.0182(9) 0.0299(10) 0.0039(8) 0.0028(8) 0.0040(8)
C12 0.0312(12) 0.0307(12) 0.0510(14) 0.0088(10) 0.0030(10) -0.0057(10)
C11 0.0330(11) 0.0290(11) 0.0384(12) 0.0043(9) -0.0059(9) -0.0015(9)
C14 0.0345(11) 0.0276(11) 0.0315(11) 0.0064(9) 0.0043(9) 0.0021(9)
C13 0.0411(13) 0.0327(12) 0.0397(13) 0.0122(10) 0.0091(10) -0.0033(10)
C17 0.0629(18) 0.0537(17) 0.0348(13) 0.0021(12) 0.0070(12) -0.0140(14)
C21A 0.059(8) 0.024(6) 0.069(10) 0.016(5) 0.006(7) 0.009(6)
C22A 0.061(8) 0.027(5) 0.059(9) 0.020(6) 0.005(6) 0.019(5)
C23A 0.133(15) 0.050(9) 0.060(9) 0.031(7) 0.022(9) 0.013(8)
C24A 0.120(19) 0.023(7) 0.050(9) 0.011(6) 0.033(10) 0.011(10)
C16 0.0657(19) 0.081(2) 0.0607(19) 0.0452(18) -0.0044(16) 0.0071(17)
C15 0.0420(13) 0.0370(13) 0.0305(12) 0.0112(10) -0.0059(10) -0.0098(10)
C18 0.0486(15) 0.0454(15) 0.0310(12) 0.0130(11) 0.0000(10) -0.0046(12)
C20 0.093(7) 0.050(4) 0.050(6) 0.009(3) -0.018(5) 0.009(4)
C21 0.092(7) 0.065(6) 0.058(5) 0.026(4) 0.033(5) 0.058(5)
C23 0.036(3) 0.050(4) 0.032(3) 0.015(2) -0.0048(19) -0.007(2)
C22 0.073(5) 0.036(3) 0.056(5) 0.021(3) -0.008(3) 0.006(3)
C24 0.045(3) 0.038(4) 0.031(3) 0.008(3) 0.011(2) 0.004(2)
C27 0.048(4) 0.136(8) 0.037(3) 0.027(4) -0.006(3) -0.031(4)
C28 0.041(3) 0.117(7) 0.034(3) 0.013(3) 0.000(2) -0.003(4)
C25 0.071(4) 0.041(4) 0.039(3) 0.002(3) 0.002(3) -0.014(3)
C26 0.092(6) 0.053(4) 0.031(3) 0.009(3) -0.002(4) 0.024(4)
C19 0.073(4) 0.058(6) 0.036(3) 0.002(3) 0.009(3) -0.004(4)
C28A 0.051(3) 0.064(4) 0.036(3) -0.001(2) 0.003(2) 0.021(3)
C25A 0.054(3) 0.096(6) 0.042(3) 0.013(3) -0.009(2) 0.003(4)
C27A 0.110(7) 0.120(9) 0.035(4) -0.018(4) 0.001(4) 0.040(7)
C26A 0.064(4) 0.100(6) 0.039(3) 0.007(4) 0.000(3) -0.021(4)
C19A 0.073(5) 0.076(8) 0.028(3) 0.011(4) 0.002(3) -0.015(5)
C20A 0.105(11) 0.105(9) 0.058(9) 0.024(6) -0.032(7) 0.042(8)

loop_
_atom_type_symbol
_atom_type_description
_atom_type_scat_dispersion_real
_atom_type_scat_dispersion_imag
_atom_type_scat_source
C C 0.0033 0.0016 'International Tables Vol C Tables 4.2.6.8 and 6.1.1.4'
H H 0.0000 0.0000 'International Tables Vol C Tables 4.2.6.8 and 6.1.1.4'
O O 0.0106 0.0060 'International Tables Vol C Tables 4.2.6.8 and 6.1.1.4'
N N 0.0061 0.0033 'International Tables Vol C Tables 4.2.6.8 and 6.1.1.4'
Li Li -0.0003 0.0001 'International Tables Vol C Tables 4.2.6.8 and 6.1.1.4'

loop_
_geom_angle_atom_site_label_1
_geom_angle_atom_site_label_2
_geom_angle_atom_site_label_3
_geom_angle
_geom_angle_site_symmetry_1
_geom_angle_site_symmetry_3
_geom_angle_publ_flag
C3 O1 C8 118.0(2) . . ?
N1 C1 C7 127.1(2) . . ?
N1 C1 C2 114.04(18) . . ?
C7 C1 C2 118.8(2) . . ?
C1 N1 C9 116.94(17) . . ?
C1 N1 Li1 115.27(18) . . ?
C9 N1 Li1 127.20(17) . . ?
N1 Li1 O2 123.0(2) . . ?
N1 Li1 O3 119.96(19) . . ?
O2 Li1 O3 106.77(18) . . ?
N1 Li1 N2 82.66(15) . . ?
O2 Li1 N2 107.48(18) . . ?
O3 Li1 N2 113.97(19) . . ?
C3 N2 C2 119.1(2) . . ?
C3 N2 Li1 129.08(19) . . ?
C2 N2 Li1 111.80(17) . . ?
C21 O2 C24 108.1(8) . . ?
C24A O2 C21A 109.1(16) . . ?
C24A O2 Li1 122.4(12) . . ?
C21 O2 Li1 126.9(7) . . ?
C24 O2 Li1 115.5(6) . . ?
C21A O2 Li1 124.1(12) . . ?
N2 C2 C6 120.4(2) . . ?
N2 C2 C1 115.89(18) . . ?
C6 C2 C1 123.7(2) . . ?
C5 C4 C3 117.0(2) . . ?
C5 C4 H4 121.5 . . ?
C3 C4 H4 121.5 . . ?
N2 C3 O1 111.7(2) . . ?
N2 C3 C4 123.8(2) . . ?
O1 C3 C4 124.5(2) . . ?
C25 O3 C28 113.2(4) . . ?
C28A O3 C25A 107.6(4) . . ?
C28A O3 Li1 143.1(3) . . ?
C25 O3 Li1 122.5(3) . . ?
C28 O3 Li1 119.3(4) . . ?
C25A O3 Li1 109.0(3) . . ?
C4 C5 C6 120.3(2) . . ?
C4 C5 H5 119.8 . . ?
C6 C5 H5 119.8 . . ?
C5 C6 C2 119.4(2) . . ?
C5 C6 H6 120.3 . . ?
C2 C6 H6 120.3 . . ?
O1 C8 H8A 109.5 . . ?
O1 C8 H8B 109.5 . . ?
H8A C8 H8B 109.5 . . ?
O1 C8 H8C 109.5 . . ?
H8A C8 H8C 109.5 . . ?
H8B C8 H8C 109.5 . . ?
C1 C7 H7A 120.0 . . ?
C1 C7 H7B 120.0 . . ?
H7A C7 H7B 120.0 . . ?
C11 C10 C9 119.4(2) . . ?
C11 C10 C15 119.3(2) . . ?
C9 C10 C15 121.26(19) . . ?
N1 C9 C10 120.46(18) . . ?
N1 C9 C14 120.60(19) . . ?
C10 C9 C14 118.83(19) . . ?
C13 C12 C11 119.2(2) . . ?
C13 C12 H12 120.4 . . ?
C11 C12 H12 120.4 . . ?
C12 C11 C10 121.7(2) . . ?
C12 C11 H11 119.2 . . ?
C10 C11 H11 119.2 . . ?
C13 C14 C9 119.2(2) . . ?
C13 C14 C18 120.2(2) . . ?
C9 C14 C18 120.6(2) . . ?
C12 C13 C14 121.6(2) . . ?
C12 C13 H13 119.2 . . ?
C14 C13 H13 119.2 . . ?
C15 C17 H17A 109.5 . . ?
C15 C17 H17B 109.5 . . ?
H17A C17 H17B 109.5 . . ?
C15 C17 H17C 109.5 . . ?
H17A C17 H17C 109.5 . . ?
H17B C17 H17C 109.5 . . ?
C22A C21A O2 99.5(18) . . ?
C22A C21A H21A 111.9 . . ?
O2 C21A H21A 111.9 . . ?
C22A C21A H21B 111.9 . . ?
O2 C21A H21B 111.9 . . ?
H21A C21A H21B 109.6 . . ?
C23A C22A C21A 102.7(16) . . ?
C23A C22A H22A 111.2 . . ?
C21A C22A H22A 111.2 . . ?
C23A C22A H22B 111.2 . . ?
C21A C22A H22B 111.2 . . ?
H22A C22A H22B 109.1 . . ?
C22A C23A C24A 101.9(18) . . ?
C22A C23A H23A 111.4 . . ?
C24A C23A H23A 111.4 . . ?
C22A C23A H23B 111.4 . . ?
C24A C23A H23B 111.4 . . ?
H23A C23A H23B 109.2 . . ?
O2 C24A C23A 105(2) . . ?
O2 C24A H24A 110.8 . . ?
C23A C24A H24A 110.8 . . ?
O2 C24A H24B 110.8 . . ?
C23A C24A H24B 110.8 . . ?
H24A C24A H24B 108.9 . . ?
C15 C16 H16A 109.5 . . ?
C15 C16 H16B 109.5 . . ?
H16A C16 H16B 109.5 . . ?
C15 C16 H16C 109.5 . . ?
H16A C16 H16C 109.5 . . ?
H16B C16 H16C 109.5 . . ?
C10 C15 C16 112.8(2) . . ?
C10 C15 C17 110.8(2) . . ?
C16 C15 C17 111.4(2) . . ?
C10 C15 H15 107.2 . . ?
C16 C15 H15 107.2 . . ?
C17 C15 H15 107.2 . . ?
C20 C18 C14 114.5(6) . . ?
C20 C18 C19 112.4(6) . . ?
C14 C18 C19 111.6(3) . . ?
C14 C18 C20A 108.6(8) . . ?
C14 C18 C19A 112.0(4) . . ?
C20A C18 C19A 105.6(8) . . ?
C14 C18 H2 109.4(18) . . ?
C20A C18 H2 99(2) . . ?
C19A C18 H2 120(2) . . ?
C18 C20 H20A 109.5 . . ?
C18 C20 H20B 109.5 . . ?
H20A C20 H20B 109.5 . . ?
C18 C20 H20C 109.5 . . ?
H20A C20 H20C 109.5 . . ?
H20B C20 H20C 109.5 . . ?
O2 C21 C22 108.5(9) . . ?
O2 C21 H21C 110.0 . . ?
C22 C21 H21C 110.0 . . ?
O2 C21 H21D 110.0 . . ?
C22 C21 H21D 110.0 . . ?
H21C C21 H21D 108.4 . . ?
C24 C23 C22 103.5(8) . . ?
C24 C23 H23C 111.1 . . ?
C22 C23 H23C 111.1 . . ?
C24 C23 H23D 111.1 . . ?
C22 C23 H23D 111.1 . . ?
H23C C23 H23D 109.0 . . ?
C23 C22 C21 102.9(8) . . ?
C23 C22 H22C 111.2 . . ?
C21 C22 H22C 111.2 . . ?
C23 C22 H22D 111.2 . . ?
C21 C22 H22D 111.2 . . ?
H22C C22 H22D 109.1 . . ?
O2 C24 C23 104.5(9) . . ?
O2 C24 H24C 110.9 . . ?
C23 C24 H24C 110.9 . . ?
O2 C24 H24D 110.9 . . ?
C23 C24 H24D 110.9 . . ?
H24C C24 H24D 108.9 . . ?
C28 C27 C26 103.1(6) . . ?
C28 C27 H27A 111.2 . . ?
C26 C27 H27A 111.2 . . ?
C28 C27 H27B 111.2 . . ?
C26 C27 H27B 111.2 . . ?
H27A C27 H27B 109.1 . . ?
O3 C28 C27 101.8(5) . . ?
O3 C28 H28A 111.4 . . ?
C27 C28 H28A 111.4 . . ?
O3 C28 H28B 111.4 . . ?
C27 C28 H28B 111.4 . . ?
H28A C28 H28B 109.3 . . ?
O3 C25 C26 106.1(6) . . ?
O3 C25 H25A 110.5 . . ?
C26 C25 H25A 110.5 . . ?
O3 C25 H25B 110.5 . . ?
C26 C25 H25B 110.5 . . ?
H25A C25 H25B 108.7 . . ?
C25 C26 C27 99.4(6) . . ?
C25 C26 H26A 111.9 . . ?
C27 C26 H26A 111.9 . . ?
C25 C26 H26B 111.9 . . ?
C27 C26 H26B 111.9 . . ?
H26A C26 H26B 109.6 . . ?
C18 C19 H19A 109.5 . . ?
C18 C19 H19B 109.5 . . ?
H19A C19 H19B 109.5 . . ?
C18 C19 H19C 109.5 . . ?
H19A C19 H19C 109.5 . . ?
H19B C19 H19C 109.5 . . ?
O3 C28A C27A 106.8(5) . . ?
O3 C28A H28C 110.4 . . ?
C27A C28A H28C 110.4 . . ?
O3 C28A H28D 110.4 . . ?
C27A C28A H28D 110.4 . . ?
H28C C28A H28D 108.6 . . ?
C26A C25A O3 106.5(5) . . ?
C26A C25A H25C 110.4 . . ?
O3 C25A H25C 110.4 . . ?
C26A C25A H25D 110.4 . . ?
O3 C25A H25D 110.4 . . ?
H25C C25A H25D 108.6 . . ?
C26A C27A C28A 103.9(7) . . ?
C26A C27A H27C 111.0 . . ?
C28A C27A H27C 111.0 . . ?
C26A C27A H27D 111.0 . . ?
C28A C27A H27D 111.0 . . ?
H27C C27A H27D 109.0 . . ?
C27A C26A C25A 104.7(7) . . ?
C27A C26A H26C 110.8 . . ?
C25A C26A H26C 110.8 . . ?
C27A C26A H26D 110.8 . . ?
C25A C26A H26D 110.8 . . ?
H26C C26A H26D 108.9 . . ?
C18 C19A H19D 109.5 . . ?
C18 C19A H19E 109.5 . . ?
H19D C19A H19E 109.5 . . ?
C18 C19A H19F 109.5 . . ?
H19D C19A H19F 109.5 . . ?
H19E C19A H19F 109.5 . . ?
C18 C20A H20D 109.5 . . ?
C18 C20A H20E 109.5 . . ?
H20D C20A H20E 109.5 . . ?
C18 C20A H20F 109.5 . . ?
H20D C20A H20F 109.5 . . ?
H20E C20A H20F 109.5 . . ?

loop_
_geom_bond_atom_site_label_1
_geom_bond_atom_site_label_2
_geom_bond_distance
_geom_bond_site_symmetry_2
_geom_bond_publ_flag
O1 C3 1.360(3) . ?
O1 C8 1.433(3) . ?
C1 N1 1.355(3) . ?
C1 C7 1.359(3) . ?
C1 C2 1.501(3) . ?
N1 C9 1.412(3) . ?
N1 Li1 1.958(4) . ?
Li1 O2 1.962(4) . ?
Li1 O3 1.963(4) . ?
Li1 N2 2.044(4) . ?
N2 C3 1.334(3) . ?
N2 C2 1.348(3) . ?
O2 C24A 1.38(3) . ?
O2 C21 1.389(13) . ?
O2 C24 1.472(14) . ?
O2 C21A 1.53(2) . ?
C2 C6 1.390(3) . ?
C4 C5 1.376(4) . ?
C4 C3 1.379(4) . ?
C4 H4 0.9300 . ?
O3 C28A 1.409(6) . ?
O3 C25 1.418(6) . ?
O3 C28 1.442(7) . ?
O3 C25A 1.495(6) . ?
C5 C6 1.379(4) . ?
C5 H5 0.9300 . ?
C6 H6 0.9300 . ?
C8 H8A 0.9600 . ?
C8 H8B 0.9600 . ?
C8 H8C 0.9600 . ?
C7 H7A 0.9300 . ?
C7 H7B 0.9300 . ?
C10 C11 1.392(3) . ?
C10 C9 1.414(3) . ?
C10 C15 1.512(3) . ?
C9 C14 1.419(3) . ?
C12 C13 1.379(4) . ?
C12 C11 1.379(3) . ?
C12 H12 0.9300 . ?
C11 H11 0.9300 . ?
C14 C13 1.397(3) . ?
C14 C18 1.511(3) . ?
C13 H13 0.9300 . ?
C17 C15 1.533(4) . ?
C17 H17A 0.9600 . ?
C17 H17B 0.9600 . ?
C17 H17C 0.9600 . ?
C21A C22A 1.46(3) . ?
C21A H21A 0.9700 . ?
C21A H21B 0.9700 . ?
C22A C23A 1.44(2) . ?
C22A H22A 0.9700 . ?
C22A H22B 0.9700 . ?
C23A C24A 1.53(3) . ?
C23A H23A 0.9700 . ?
C23A H23B 0.9700 . ?
C24A H24A 0.9700 . ?
C24A H24B 0.9700 . ?
C16 C15 1.523(4) . ?
C16 H16A 0.9600 . ?
C16 H16B 0.9600 . ?
C16 H16C 0.9600 . ?
C15 H15 0.9800 . ?
C18 C20 1.483(14) . ?
C18 C19 1.516(7) . ?
C18 C20A 1.559(19) . ?
C18 C19A 1.586(9) . ?
C18 H2 0.94(3) . ?
C20 H20A 0.9600 . ?
C20 H20B 0.9600 . ?
C20 H20C 0.9600 . ?
C21 C22 1.540(17) . ?
C21 H21C 0.9700 . ?
C21 H21D 0.9700 . ?
C23 C24 1.491(16) . ?
C23 C22 1.495(10) . ?
C23 H23C 0.9700 . ?
C23 H23D 0.9700 . ?
C22 H22C 0.9700 . ?
C22 H22D 0.9700 . ?
C24 H24C 0.9700 . ?
C24 H24D 0.9700 . ?
C27 C28 1.526(8) . ?
C27 C26 1.576(14) . ?
C27 H27A 0.9700 . ?
C27 H27B 0.9700 . ?
C28 H28A 0.9700 . ?
C28 H28B 0.9700 . ?
C25 C26 1.489(11) . ?
C25 H25A 0.9700 . ?
C25 H25B 0.9700 . ?
C26 H26A 0.9700 . ?
C26 H26B 0.9700 . ?
C19 H19A 0.9600 . ?
C19 H19B 0.9600 . ?
C19 H19C 0.9600 . ?
C28A C27A 1.517(10) . ?
C28A H28C 0.9700 . ?
C28A H28D 0.9700 . ?
C25A C26A 1.465(10) . ?
C25A H25C 0.9700 . ?
C25A H25D 0.9700 . ?
C27A C26A 1.460(14) . ?
C27A H27C 0.9700 . ?
C27A H27D 0.9700 . ?
C26A H26C 0.9700 . ?
C26A H26D 0.9700 . ?
C19A H19D 0.9600 . ?
C19A H19E 0.9600 . ?
C19A H19F 0.9600 . ?
C20A H20D 0.9600 . ?
C20A H20E 0.9600 . ?
C20A H20F 0.9600 . ?
